data_9006365
loop_
_publ_author_name
'Stahl, K.'
'Artioli, G.'
'Hanson, J. C.'

_publ_section_title
;
 The dehydration process in the zeolite laumontite:
 a real-time synchrotron X-ray powder diffraction study
 Sample: T = 367 K
;
_journal_name_full 'Physics and Chemistry of Minerals'
_journal_page_first 328
_journal_page_last 336
_journal_volume 23
_journal_year 1996
_chemical_formula_sum 'Al2 Ca H7.92 O16.96 Si4'
_chemical_name_mineral Laumontite
_space_group_IT_number 12
_symmetry_space_group_name_Hall '-C 2y'
_symmetry_space_group_name_H-M 'C 1 2/m 1'
_cell_angle_alpha 90
_cell_angle_beta 111.804
_cell_angle_gamma 90
_cell_formula_units_Z 4
_cell_length_a 14.7612
_cell_length_b 13.0891
_cell_length_c 7.5480
_cell_volume 1354.024
_database_code_amcsd 0007947
_diffrn_ambient_temperature 367
_exptl_crystal_density_diffrn 2.383
_cod_original_formula_sum 'Si4 Al2 O16.96 Ca H7.92'
_cod_database_code 9006365

loop_
_space_group_symop_operation_xyz
x,y,z
1/2+x,1/2+y,z
x,-y,z
1/2+x,1/2-y,z
-x,y,-z
1/2-x,1/2+y,-z
-x,-y,-z
1/2-x,1/2-y,-z

loop_
_atom_site_label
_atom_site_fract_x
_atom_site_fract_y
_atom_site_fract_z
_atom_site_occupancy
_atom_site_U_iso_or_equiv
_atom_site_type_symbol
_atom_site_attached_hydrogens
Si1 0.23780 0.38220 0.15970 1.00000 0.01520 Si 0
Si2 0.08010 0.38460 0.32610 1.00000 0.01520 Si 0
Al 0.12820 0.30900 0.73500 1.00000 0.01520 Al 0
O1 0.25660 0.50000 0.22470 1.00000 0.01773 O 0
O2 0.21320 0.37650 0.92800 1.00000 0.01773 O 0
O3 0.14590 0.38100 0.55840 1.00000 0.01773 O 0
O4 0.15040 0.34110 0.21230 1.00000 0.01773 O 0
O5 0.33440 0.31760 0.26200 1.00000 0.01773 O 0
O6 0.04770 0.50000 0.26590 1.00000 0.01773 O 0
O7 0.00800 0.31120 0.72010 1.00000 0.01773 O 0
Ca 0.27030 0.50000 0.75630 1.00000 0.02786 Ca 0
OWat1 0.02500 0.17000 0.00000 0.09000 0.05066 O 0
OWat2 0.41390 0.46520 0.04730 0.93000 0.05066 O 0
OWat5 0.50000 0.43310 0.50000 1.05000 0.05066 O 0
OWat8 0.11650 0.11850 0.29780 0.96000 0.05066 O 0
H1 0.50660 0.29430 0.11500 0.09000 0.06333 H 0
H21 0.46210 0.41060 0.05290 0.61000 0.06333 H 0
H22 0.46110 0.41870 0.17780 0.33000 0.06333 H 0
H5 0.45290 0.46340 0.38720 0.53000 0.06333 H 0
H81 0.06580 0.08170 0.37550 0.48000 0.06333 H 0
H82 0.13670 0.16060 0.40770 0.96000 0.06333 H 0
H83 0.10080 0.17870 0.19300 0.96000 0.06333 H 0

loop_
_cod_changelog_entry_id
_cod_changelog_entry_author
_cod_changelog_entry_date
_cod_changelog_entry_text
1
;cod-tools version 3.8.0
Id: cif_guess_AMCSD_atom_types 9581 2023-05-17 12:35:41Z saulius
;
2023-05-21T08:53:04+03:00
;Derived atom types and hydrogen counts
from atom names that follow the AMCSD naming convention
(Wat == water, O-H == hydroxyl).
;

loop_
_cod_related_entry_id
_cod_related_entry_database
_cod_related_entry_code
1 AMCSD 0007947
